data_7110522
loop_
_publ_author_name
'Kelly, Paul F.'
'Slawin, Alexandra M. Z.'

_publ_section_title
;
 Formation of the bidentate [Ph2SNC(Me)N(H)] ligand by metal-assisted
 sulfimide addition to acetonitrile; X-ray crystal structure of
 [Pt(Ph2SNH)(Ph2SNC(Me)NH)Cl]Cl&#x00B7;MeCN
;
_journal_issue 12
_journal_name_full 'Chemical Communications'
_journal_page_first 1081
_journal_paper_doi 10.1039/a901783f
_journal_year 1999
_chemical_compound_source 'Paul Kelly'
_chemical_formula_analytical 'C28 H28 Cl2 N4 Pt S2'
_chemical_formula_moiety 'C26 H25 Cl2 N3 Pt S2.C2 H3 N'
_chemical_formula_structural 'C28 H28 Cl2 N4 Pt S2'
_chemical_formula_sum 'C28 H28 Cl2 N4 Pt S2'
_chemical_formula_weight 750.65
_chemical_melting_point ?
_space_group_IT_number 14
_symmetry_space_group_name_Hall '-P 2yn'
_symmetry_space_group_name_H-M 'P 1 21/n 1'
_atom_sites_solution_hydrogens geom
_atom_sites_solution_primary direct
_atom_sites_solution_secondary difmap
_audit_creation_method SHELXL
_cell_angle_alpha 90.00
_cell_angle_beta 100.3020(10)
_cell_angle_gamma 90.00
_cell_formula_units_Z 4
_cell_length_a 13.2226(2)
_cell_length_b 10.9412(2)
_cell_length_c 20.9116(3)
_cell_measurement_reflns_used 57
_cell_measurement_temperature 293(2)
_cell_volume 2976.53(8)
_computing_cell_refinement SHELXTL
_computing_data_collection SHELXTL
_computing_data_reduction SHELXTL
_computing_molecular_graphics SHELXTL
_computing_publication_material SHELXTL
_computing_structure_refinement SHELXTL
_computing_structure_solution SHELXTL
_diffrn_ambient_temperature 293(2)
_diffrn_measurement_device CCD
_diffrn_radiation_monochromator graphite
_diffrn_radiation_source 'fine-focus sealed tube'
_diffrn_radiation_type MoK\a
_diffrn_radiation_wavelength 0.71073
_diffrn_reflns_av_R_equivalents 0.0392
_diffrn_reflns_av_sigmaI/netI 0.0449
_diffrn_reflns_limit_h_max 14
_diffrn_reflns_limit_h_min -14
_diffrn_reflns_limit_k_max 12
_diffrn_reflns_limit_k_min -12
_diffrn_reflns_limit_l_max 23
_diffrn_reflns_limit_l_min -13
_diffrn_reflns_number 12830
_diffrn_reflns_theta_max 23.26
_diffrn_reflns_theta_min 1.70
_exptl_absorpt_coefficient_mu 5.058
_exptl_absorpt_correction_T_max 1.000000
_exptl_absorpt_correction_T_min 0.727975
_exptl_absorpt_correction_type sadabs
_exptl_crystal_colour yellow
_exptl_crystal_density_diffrn 1.675
_exptl_crystal_density_meas ?
_exptl_crystal_density_method -
_exptl_crystal_description plate
_exptl_crystal_F_000 1472
_exptl_crystal_size_max .2
_exptl_crystal_size_mid .1
_exptl_crystal_size_min .05
_refine_diff_density_max 1.042
_refine_diff_density_min -0.427
_refine_diff_density_rms 0.080
_refine_ls_extinction_coef 0.00023(5)
_refine_ls_extinction_expression Fc^*^=kFc[1+0.001xFc^2^\l^3^/sin(2\q)]^-1/4^
_refine_ls_extinction_method SHELXL
_refine_ls_goodness_of_fit_all 0.960
_refine_ls_goodness_of_fit_obs 1.017
_refine_ls_hydrogen_treatment riding
_refine_ls_matrix_type full
_refine_ls_number_parameters 344
_refine_ls_number_reflns 4217
_refine_ls_number_restraints 2
_refine_ls_restrained_S_all 1.036
_refine_ls_restrained_S_obs 1.016
_refine_ls_R_factor_all 0.0460
_refine_ls_R_factor_obs 0.0268
_refine_ls_shift/esd_max -0.013
_refine_ls_shift/esd_mean 0.000
_refine_ls_structure_factor_coef Fsqd
_refine_ls_weighting_details 'w=1/[\s^2^(Fo^2^)+(0.0232P)^2^+0.0000P] where P=(Fo^2^+2Fc^2^)/3'
_refine_ls_weighting_scheme calc
_refine_ls_wR_factor_all 0.0569
_refine_ls_wR_factor_obs 0.0486
_reflns_number_observed 3243
_reflns_number_total 4267
_reflns_observed_criterion >2sigma(I)
_cod_data_source_file 901783fsup1.cif
_cod_data_source_block 2
_cod_depositor_comments
;
The following automatic conversions were performed:

'_chemical_melting_point' value '-' was changed to '?' - the value is
undefined or not given.

Automatic conversion script
Id: cif_fix_values 1891 2012-01-12 08:04:46Z andrius 

The following automatic conversions were performed:

'_exptl_crystal_density_meas' value '-' was changed to '?' - the
value is perceived as not measured.

Automatic conversion script
Id: cif_fix_values 3008 2015-01-20 13:52:24Z robertas 

The following automatic conversions were performed:

'_refine_ls_weighting_scheme' value 'calc
w=1/[\s^2^(Fo^2^)+(0.0232P)^2^+0.0000P] where P=(Fo^2^+2Fc^2^)/3' was
changed to 'calc'. New tag '_refine_ls_weighting_details' was
created. The value of the new tag was set to
'w=1/[\s^2^(Fo^2^)+(0.0232P)^2^+0.0000P] where P=(Fo^2^+2Fc^2^)/3'.

Automatic conversion script
Id: cif_fix_values 3143 2015-03-26 13:38:13Z robertas 
;
_cod_original_sg_symbol_H-M P2(1)/n
_cod_database_code 7110522

loop_
_symmetry_equiv_pos_as_xyz
'x, y, z'
'-x+1/2, y+1/2, -z+1/2'
'-x, -y, -z'
'x-1/2, -y-1/2, z-1/2'

loop_
_atom_site_aniso_label
_atom_site_aniso_U_11
_atom_site_aniso_U_22
_atom_site_aniso_U_33
_atom_site_aniso_U_23
_atom_site_aniso_U_13
_atom_site_aniso_U_12
Pt1 0.04029(13) 0.03704(13) 0.04291(13) 0.00568(10) 0.00920(8) 0.00369(11)
Cl1 0.0735(11) 0.0493(9) 0.0774(11) 0.0057(7) 0.0030(8) -0.0155(8)
S1 0.0437(8) 0.0365(7) 0.0424(8) 0.0016(6) 0.0036(6) 0.0019(6)
C1 0.042(3) 0.044(3) 0.042(3) 0.000(3) -0.001(3) 0.000(3)
N1 0.059(3) 0.030(2) 0.047(3) 0.000(2) 0.002(2) -0.007(2)
C2 0.058(4) 0.058(4) 0.071(4) 0.006(3) 0.004(3) 0.007(3)
C3 0.075(5) 0.059(4) 0.079(5) 0.001(4) -0.011(4) 0.024(4)
C4 0.064(5) 0.069(5) 0.089(5) -0.027(4) -0.013(4) 0.026(4)
C5 0.050(4) 0.098(5) 0.080(5) -0.018(4) 0.014(4) 0.014(4)
C6 0.051(4) 0.065(4) 0.060(4) 0.006(3) 0.007(3) 0.015(3)
C7 0.045(3) 0.042(3) 0.039(3) -0.001(2) 0.005(3) 0.002(3)
C8 0.060(4) 0.053(4) 0.050(4) -0.010(3) 0.006(3) -0.001(3)
C9 0.061(4) 0.079(5) 0.070(4) -0.013(4) 0.026(3) 0.000(4)
C10 0.088(5) 0.083(5) 0.059(4) -0.025(4) 0.015(4) 0.002(4)
C11 0.088(6) 0.064(4) 0.059(4) -0.027(3) -0.002(4) -0.007(4)
C12 0.060(4) 0.046(3) 0.069(4) -0.006(3) 0.002(3) -0.011(3)
C13 0.046(3) 0.045(3) 0.032(3) -0.001(3) 0.011(2) 0.000(3)
C14 0.062(4) 0.053(4) 0.051(4) -0.011(3) 0.005(3) -0.012(3)
N14 0.045(3) 0.047(3) 0.037(3) 0.002(2) 0.002(2) 0.000(2)
N2 0.063(3) 0.046(3) 0.057(3) 0.016(2) 0.003(3) 0.002(3)
S2 0.0521(9) 0.0503(9) 0.0591(10) 0.0171(7) 0.0097(7) 0.0052(7)
C21 0.065(4) 0.059(4) 0.065(4) 0.028(3) 0.029(4) 0.029(3)
C22 0.092(5) 0.066(5) 0.069(5) 0.024(4) 0.028(4) 0.022(4)
C23 0.138(8) 0.079(5) 0.073(5) 0.024(4) 0.039(5) 0.043(5)
C24 0.143(9) 0.093(7) 0.107(8) 0.053(6) 0.084(7) 0.060(6)
C25 0.104(7) 0.099(7) 0.143(9) 0.058(6) 0.078(7) 0.036(6)
C26 0.078(5) 0.081(5) 0.102(6) 0.036(4) 0.040(4) 0.018(4)
C27 0.049(4) 0.046(4) 0.050(3) 0.000(3) 0.006(3) 0.011(3)
C28 0.064(5) 0.064(4) 0.134(6) 0.024(4) 0.031(4) 0.006(4)
C29 0.049(5) 0.097(6) 0.166(8) -0.002(6) 0.037(5) 0.006(4)
C30 0.056(5) 0.073(5) 0.095(5) -0.010(4) 0.007(4) 0.018(4)
C31 0.090(6) 0.066(5) 0.089(5) 0.020(4) 0.017(4) 0.028(4)
C32 0.064(4) 0.054(4) 0.083(5) 0.021(3) 0.018(3) 0.013(3)
Cl2 0.0548(9) 0.0852(11) 0.0490(9) -0.0075(8) 0.0030(7) 0.0043(8)
N40 0.112(7) 0.146(7) 0.175(9) 0.000(7) 0.013(6) -0.023(6)
C40 0.096(8) 0.076(5) 0.127(8) -0.020(6) 0.035(6) -0.024(6)
C41 0.139(9) 0.115(7) 0.113(7) -0.015(6) 0.027(6) -0.040(6)

loop_
_atom_site_label
_atom_site_type_symbol
_atom_site_fract_x
_atom_site_fract_y
_atom_site_fract_z
_atom_site_U_iso_or_equiv
_atom_site_thermal_displace_type
_atom_site_occupancy
_atom_site_calc_flag
_atom_site_refinement_flags
Pt1 Pt 1.24133(2) 0.30866(2) -0.028329(9) 0.03987(9) Uani 1 d .
Cl1 Cl 1.13788(12) 0.14417(13) -0.06741(7) 0.0680(4) Uani 1 d .
S1 S 1.19083(10) 0.43436(11) -0.10908(6) 0.0414(3) Uani 1 d .
C1 C 1.0593(4) 0.4807(4) -0.1256(2) 0.0438(13) Uani 1 d .
N1 N 1.2545(3) 0.5607(3) -0.0916(2) 0.0464(11) Uani 1 d .
C2 C 1.0271(5) 0.5567(5) -0.1775(3) 0.063(2) Uani 1 d .
H2A H 1.0703(5) 0.5758(5) -0.2066(3) 0.076 Uiso 1 calc R
C3 C 0.9283(6) 0.6042(5) -0.1855(3) 0.074(2) Uani 1 d .
H3A H 0.9046(6) 0.6554(5) -0.2205(3) 0.089 Uiso 1 calc R
C4 C 0.8653(5) 0.5761(6) -0.1421(4) 0.077(2) Uani 1 d .
H4A H 0.7998(5) 0.6097(6) -0.1467(4) 0.092 Uiso 1 calc R
C5 C 0.9000(5) 0.4985(6) -0.0920(3) 0.076(2) Uani 1 d .
H5A H 0.8568(5) 0.4777(6) -0.0632(3) 0.091 Uiso 1 calc R
C6 C 0.9977(4) 0.4499(5) -0.0832(3) 0.059(2) Uani 1 d .
H6A H 1.0207(4) 0.3972(5) -0.0488(3) 0.071 Uiso 1 calc R
C7 C 1.2163(4) 0.3860(4) -0.1860(2) 0.0422(13) Uani 1 d .
C8 C 1.3051(4) 0.4260(5) -0.2041(3) 0.0546(15) Uani 1 d .
H8A H 1.3481(4) 0.4805(5) -0.1781(3) 0.066 Uiso 1 calc R
C9 C 1.3298(5) 0.3838(5) -0.2617(3) 0.068(2) Uani 1 d .
H9A H 1.3906(5) 0.4090(5) -0.2743(3) 0.082 Uiso 1 calc R
C10 C 1.2650(6) 0.3047(6) -0.3006(3) 0.076(2) Uani 1 d .
H10A H 1.2814(6) 0.2774(6) -0.3396(3) 0.092 Uiso 1 calc R
C11 C 1.1759(6) 0.2664(6) -0.2816(3) 0.072(2) Uani 1 d .
H11A H 1.1323(6) 0.2131(6) -0.3081(3) 0.087 Uiso 1 calc R
C12 C 1.1502(4) 0.3056(5) -0.2239(3) 0.059(2) Uani 1 d .
H12A H 1.0903(4) 0.2789(5) -0.2108(3) 0.071 Uiso 1 calc R
C13 C 1.3202(4) 0.5508(5) -0.0340(2) 0.0405(12) Uani 1 d .
C14 C 1.3870(4) 0.6602(4) -0.0136(3) 0.056(2) Uani 1 d .
H14A H 1.3715(4) 0.7234(4) -0.0457(3) 0.084 Uiso 1 calc R
H14B H 1.4579(4) 0.6373(4) -0.0094(3) 0.084 Uiso 1 calc R
H14C H 1.3741(4) 0.6897(4) 0.0275(3) 0.084 Uiso 1 calc R
N14 N 1.3277(3) 0.4533(4) 0.0022(2) 0.0436(11) Uani 1 d D
H14N H 1.3773(23) 0.4607(34) 0.0426(11) 0.031(12) Uiso 1 d D
N2 N 1.3119(4) 0.2201(4) 0.0516(2) 0.0562(13) Uani 1 d D
H2N H 1.3689(34) 0.2680(50) 0.0755(29) 0.118(27) Uiso 1 d D
S2 S 1.28725(11) 0.08444(12) 0.07545(7) 0.0539(4) Uani 1 d .
C21 C 1.2550(5) 0.0982(6) 0.1551(3) 0.061(2) Uani 1 d .
C22 C 1.3107(6) 0.1704(6) 0.2016(3) 0.074(2) Uani 1 d .
H22A H 1.3680(6) 0.2124(6) 0.1932(3) 0.089 Uiso 1 calc R
C23 C 1.2800(7) 0.1805(7) 0.2629(3) 0.094(2) Uani 1 d .
H23A H 1.3159(7) 0.2302(7) 0.2953(3) 0.113 Uiso 1 calc R
C24 C 1.1957(8) 0.1151(8) 0.2734(5) 0.107(3) Uani 1 d .
H24A H 1.1753(8) 0.1207(8) 0.3136(5) 0.128 Uiso 1 calc R
C25 C 1.1416(7) 0.0429(8) 0.2272(5) 0.108(3) Uani 1 d .
H25A H 1.0851(7) -0.0005(8) 0.2357(5) 0.130 Uiso 1 calc R
C26 C 1.1708(6) 0.0340(6) 0.1672(4) 0.084(2) Uani 1 d .
H26A H 1.1337(6) -0.0152(6) 0.1350(4) 0.101 Uiso 1 calc R
C27 C 1.4090(4) 0.0078(5) 0.0975(2) 0.0487(14) Uani 1 d .
C28 C 1.4957(5) 0.0554(6) 0.0805(3) 0.086(2) Uani 1 d .
H28A H 1.4937(5) 0.1296(6) 0.0586(3) 0.103 Uiso 1 calc R
C29 C 1.5878(6) -0.0099(7) 0.0966(4) 0.102(3) Uani 1 d .
H29A H 1.6480(6) 0.0226(7) 0.0865(4) 0.122 Uiso 1 calc R
C30 C 1.5905(5) -0.1207(7) 0.1271(3) 0.076(2) Uani 1 d .
H30A H 1.6520(5) -0.1634(7) 0.1383(3) 0.091 Uiso 1 calc R
C31 C 1.5021(6) -0.1665(6) 0.1406(3) 0.082(2) Uani 1 d .
H31A H 1.5032(6) -0.2428(6) 0.1604(3) 0.098 Uiso 1 calc R
C32 C 1.4102(5) -0.1046(5) 0.1263(3) 0.066(2) Uani 1 d .
H32A H 1.3502(5) -0.1384(5) 0.1360(3) 0.079 Uiso 1 calc R
Cl2 Cl 1.45968(11) 0.41726(14) 0.14121(6) 0.0638(4) Uani 1 d .
N40 N 0.8276(7) 0.2122(8) -0.0499(5) 0.146(3) Uani 1 d .
C40 C 0.8822(8) 0.1938(8) -0.0035(5) 0.098(3) Uani 1 d .
C41 C 0.9546(7) 0.1706(7) 0.0533(4) 0.122(3) Uani 1 d .
H41A H 0.9202(10) 0.1664(53) 0.0900(6) 0.183 Uiso 1 calc R
H41B H 1.0045(27) 0.2353(29) 0.0598(16) 0.183 Uiso 1 calc R
H41C H 0.9886(33) 0.0943(28) 0.0488(12) 0.183 Uiso 1 calc R

loop_
_atom_type_symbol
_atom_type_description
_atom_type_scat_dispersion_real
_atom_type_scat_dispersion_imag
_atom_type_scat_source
C C 0.0033 0.0016 'International Tables Vol C Tables 4.2.6.8 and 6.1.1.4'
H H 0.0000 0.0000 'International Tables Vol C Tables 4.2.6.8 and 6.1.1.4'
N N 0.0061 0.0033 'International Tables Vol C Tables 4.2.6.8 and 6.1.1.4'
S S 0.1246 0.1234 'International Tables Vol C Tables 4.2.6.8 and 6.1.1.4'
Cl Cl 0.1484 0.1585 'International Tables Vol C Tables 4.2.6.8 and 6.1.1.4'
Pt Pt -1.7033 8.3905 'International Tables Vol C Tables 4.2.6.8 and 6.1.1.4'

loop_
_geom_angle_atom_site_label_1
_geom_angle_atom_site_label_2
_geom_angle_atom_site_label_3
_geom_angle
N14 Pt1 N2 87.8(2)
N14 Pt1 S1 79.95(12)
N2 Pt1 S1 167.56(14)
N14 Pt1 Cl1 177.80(12)
N2 Pt1 Cl1 94.36(14)
S1 Pt1 Cl1 97.84(5)
N1 S1 C7 106.3(2)
N1 S1 C1 104.5(2)
C7 S1 C1 104.1(2)
N1 S1 Pt1 106.68(15)
C7 S1 Pt1 115.4(2)
C1 S1 Pt1 118.7(2)
C6 C1 C2 122.2(5)
C6 C1 S1 118.9(4)
C2 C1 S1 118.6(4)
C13 N1 S1 110.8(3)
C1 C2 C3 118.3(6)
C4 C3 C2 120.4(6)
C5 C4 C3 119.2(6)
C4 C5 C6 121.5(7)
C1 C6 C5 118.5(6)
C8 C7 C12 122.0(5)
C8 C7 S1 117.7(4)
C12 C7 S1 120.2(4)
C7 C8 C9 118.8(5)
C10 C9 C8 120.3(6)
C11 C10 C9 119.8(6)
C10 C11 C12 121.1(6)
C11 C12 C7 117.9(6)
N14 C13 N1 123.4(5)
N14 C13 C14 120.5(4)
N1 C13 C14 116.1(4)
C13 N14 Pt1 119.1(3)
S2 N2 Pt1 127.5(3)
N2 S2 C21 107.6(3)
N2 S2 C27 106.6(3)
C21 S2 C27 98.7(3)
C22 C21 C26 121.0(6)
C22 C21 S2 121.5(5)
C26 C21 S2 117.5(6)
C21 C22 C23 119.1(7)
C24 C23 C22 118.3(8)
C25 C24 C23 122.1(9)
C24 C25 C26 119.6(9)
C21 C26 C25 119.8(8)
C28 C27 C32 121.0(5)
C28 C27 S2 120.7(5)
C32 C27 S2 118.1(5)
C27 C28 C29 118.5(6)
C30 C29 C28 121.0(7)
C31 C30 C29 118.4(6)
C30 C31 C32 122.5(6)
C27 C32 C31 118.6(6)
N40 C40 C41 177.3(11)

loop_
_geom_bond_atom_site_label_1
_geom_bond_atom_site_label_2
_geom_bond_distance
Pt1 N14 1.989(4)
Pt1 N2 2.012(4)
Pt1 S1 2.1876(12)
Pt1 Cl1 2.3191(14)
S1 N1 1.625(4)
S1 C7 1.782(5)
S1 C1 1.785(5)
C1 C6 1.349(7)
C1 C2 1.373(7)
N1 C13 1.358(6)
C2 C3 1.388(8)
C3 C4 1.372(9)
C4 C5 1.362(8)
C5 C6 1.378(8)
C7 C8 1.369(7)
C7 C12 1.384(7)
C8 C9 1.383(7)
C9 C10 1.377(8)
C10 C11 1.374(9)
C11 C12 1.380(8)
C13 N14 1.302(6)
C13 C14 1.503(6)
N2 S2 1.618(4)
S2 C21 1.798(6)
S2 C27 1.801(5)
C21 C22 1.362(8)
C21 C26 1.378(8)
C22 C23 1.417(9)
C23 C24 1.374(11)
C24 C25 1.349(11)
C25 C26 1.380(10)
C27 C28 1.362(8)
C27 C32 1.368(7)
C28 C29 1.400(9)
C29 C30 1.367(9)
C30 C31 1.347(9)
C31 C32 1.377(8)
N40 C40 1.119(10)
C40 C41 1.409(11)

loop_
_geom_torsion_atom_site_label_1
_geom_torsion_atom_site_label_2
_geom_torsion_atom_site_label_3
_geom_torsion_atom_site_label_4
_geom_torsion
N14 Pt1 S1 N1 -0.4(2)
N2 Pt1 S1 N1 -11.8(7)
Cl1 Pt1 S1 N1 179.6(2)
N14 Pt1 S1 C7 117.5(2)
N2 Pt1 S1 C7 106.1(7)
Cl1 Pt1 S1 C7 -62.5(2)
N14 Pt1 S1 C1 -117.9(2)
N2 Pt1 S1 C1 -129.3(7)
Cl1 Pt1 S1 C1 62.1(2)
N1 S1 C1 C6 -110.2(5)
C7 S1 C1 C6 138.4(4)
Pt1 S1 C1 C6 8.4(5)
N1 S1 C1 C2 63.3(5)
C7 S1 C1 C2 -48.1(5)
Pt1 S1 C1 C2 -178.1(4)
C7 S1 N1 C13 -122.6(4)
C1 S1 N1 C13 127.7(4)
Pt1 S1 N1 C13 1.1(4)
C6 C1 C2 C3 0.9(8)
S1 C1 C2 C3 -172.3(4)
C1 C2 C3 C4 0.5(9)
C2 C3 C4 C5 -1.8(10)
C3 C4 C5 C6 1.6(10)
C2 C1 C6 C5 -1.1(9)
S1 C1 C6 C5 172.2(4)
C4 C5 C6 C1 -0.2(9)
N1 S1 C7 C8 24.1(5)
C1 S1 C7 C8 134.1(4)
Pt1 S1 C7 C8 -94.0(4)
N1 S1 C7 C12 -159.3(4)
C1 S1 C7 C12 -49.3(4)
Pt1 S1 C7 C12 82.7(4)
C12 C7 C8 C9 -0.5(8)
S1 C7 C8 C9 176.1(4)
C7 C8 C9 C10 1.1(9)
C8 C9 C10 C11 -0.8(9)
C9 C10 C11 C12 -0.1(10)
C10 C11 C12 C7 0.7(9)
C8 C7 C12 C11 -0.4(8)
S1 C7 C12 C11 -176.9(4)
S1 N1 C13 N14 -1.7(6)
S1 N1 C13 C14 177.6(4)
N1 C13 N14 Pt1 1.4(7)
C14 C13 N14 Pt1 -177.9(4)
N2 Pt1 N14 C13 177.1(4)
S1 Pt1 N14 C13 -0.4(4)
Cl1 Pt1 N14 C13 -1.1(36)
N14 Pt1 N2 S2 175.6(4)
S1 Pt1 N2 S2 -173.2(3)
Cl1 Pt1 N2 S2 -4.4(3)
Pt1 N2 S2 C21 -121.4(4)
Pt1 N2 S2 C27 133.5(3)
N2 S2 C21 C22 -44.1(5)
C27 S2 C21 C22 66.5(5)
N2 S2 C21 C26 135.1(5)
C27 S2 C21 C26 -114.3(5)
C26 C21 C22 C23 -1.0(9)
S2 C21 C22 C23 178.2(4)
C21 C22 C23 C24 1.0(9)
C22 C23 C24 C25 -0.5(11)
C23 C24 C25 C26 -0.2(13)
C22 C21 C26 C25 0.3(9)
S2 C21 C26 C25 -178.9(5)
C24 C25 C26 C21 0.3(11)
N2 S2 C27 C28 -13.2(6)
C21 S2 C27 C28 -124.6(5)
N2 S2 C27 C32 172.8(4)
C21 S2 C27 C32 61.4(5)
C32 C27 C28 C29 -3.8(10)
S2 C27 C28 C29 -177.7(5)
C27 C28 C29 C30 1.9(11)
C28 C29 C30 C31 0.8(11)
C29 C30 C31 C32 -1.6(11)
C28 C27 C32 C31 3.0(9)
S2 C27 C32 C31 177.1(5)
C30 C31 C32 C27 -0.2(10)
